data_9004778
loop_
_publ_author_name
'Peterson, R. C.'

_publ_section_title
;
 The relatinship between Cu content and distortion in the atomic structure
 of melanterite from the Richmond mine, Iron Mountain, California
 Sample: m40a
;
_journal_name_full 'The Canadian Mineralogist'
_journal_page_first 937
_journal_page_last 949
_journal_paper_doi 10.2113/gscanmin.41.4.937
_journal_volume 41
_journal_year 2003
_chemical_compound_source 'Richmond mine, Iron Mountain, California'
_chemical_formula_sum 'Cu0.78 Fe1.22 H28 O22 S2'
_chemical_name_mineral Melanterite
_space_group_IT_number 14
_symmetry_space_group_name_Hall '-P 2ybc'
_symmetry_space_group_name_H-M 'P 1 21/c 1'
_cell_angle_alpha 90
_cell_angle_beta 105.81
_cell_angle_gamma 90
_cell_formula_units_Z 2
_cell_length_a 14.077
_cell_length_b 6.497
_cell_length_c 10.949
_cell_volume 963.495
_database_code_amcsd 0005871
_exptl_crystal_density_diffrn 1.937
_cod_original_formula_sum 'Fe1.22 Cu.78 S2 O22 H28'
_cod_database_code 9004778

loop_
_space_group_symop_operation_xyz
x,y,z
x,1/2-y,1/2+z
-x,1/2+y,1/2-z
-x,-y,-z

loop_
_atom_site_label
_atom_site_fract_x
_atom_site_fract_y
_atom_site_fract_z
_atom_site_occupancy
_atom_site_U_iso_or_equiv
_atom_site_type_symbol
_atom_site_attached_hydrogens
Fe1 0.00000 0.00000 0.00000 1.00000 ? Fe 0
Fe2 0.50000 0.00000 0.50000 0.22000 ? Fe 0
Cu2 0.50000 0.00000 0.50000 0.78000 ? Cu 0
S 0.77100 -0.03520 0.32500 1.00000 0.02848 S 0
O1 0.79630 -0.03660 0.46510 1.00000 0.03734 O 0
O2 0.85620 0.03970 0.28370 1.00000 0.04576 O 0
O3 0.68790 0.10270 0.27680 1.00000 0.04148 O 0
O4 0.74640 -0.24230 0.27490 1.00000 0.04099 O 0
Wat5 -0.11270 -0.11190 0.07010 1.00000 0.06270 O 2
Wat6 0.10160 -0.04470 0.18410 1.00000 0.04686 O 2
Wat7 -0.02840 0.29830 0.06860 1.00000 0.04524 O 2
Wat8 0.51830 -0.04850 0.32640 1.00000 0.04171 O 2
Wat9 0.42950 0.26390 0.44000 1.00000 0.04690 O 2
Wat10 0.34650 -0.16260 0.44190 1.00000 0.04600 O 2
Wat11 0.36910 0.00860 0.11310 1.00000 0.04074 O 2

loop_
_cod_changelog_entry_id
_cod_changelog_entry_author
_cod_changelog_entry_date
_cod_changelog_entry_text
1
;cod-tools version 3.8.0
Id: cif_guess_AMCSD_atom_types 9574 2023-05-10 09:00:05Z saulius
;
2023-05-10T18:49:34+03:00
;Derived atom types and hydrogen counts
from atom names that follow the AMCSD naming convention
(Wat == water, O-H == hydroxyl).
;

loop_
_cod_related_entry_id
_cod_related_entry_database
_cod_related_entry_code
1 AMCSD 0005871
